data_7116485
loop_
_publ_author_name
'Kreye, Markus'
'Freytag, Matthias'
'Jones, Peter G.'
'Williard, Paul G.'
'Bernskoetter, Wesley H.'
'Walter, Marc D.'

_publ_section_title
;
 Homolytic H2 cleavage by a mercury-bridged Ni(i) pincer complex
 [{(PNP)Ni}2{\m-Hg}].
;
_journal_issue 14
_journal_name_full 'Chemical communications (Cambridge, England)'
_journal_page_first 2946
_journal_paper_doi 10.1039/c4cc09743b
_journal_volume 51
_journal_year 2015
_chemical_formula_sum 'C18 H35 N Ni P2'
_chemical_formula_weight 386.12
_chemical_name_systematic
; 
 ? 
;
_space_group_IT_number 61
_symmetry_cell_setting orthorhombic
_symmetry_space_group_name_Hall '-P 2ac 2ab'
_symmetry_space_group_name_H-M 'P b c a'
_atom_sites_solution_hydrogens geom
_atom_sites_solution_primary direct
_atom_sites_solution_secondary difmap
_audit_creation_method SHELXL-97
_audit_update_record
;
2014-12-02 deposited with the CCDC.
2015-01-08 downloaded from the CCDC.
;
_cell_angle_alpha 90.00
_cell_angle_beta 90.00
_cell_angle_gamma 90.00
_cell_formula_units_Z 8
_cell_length_a 13.2113(6)
_cell_length_b 14.5597(8)
_cell_length_c 21.1415(12)
_cell_measurement_reflns_used 6169
_cell_measurement_temperature 100(2)
_cell_measurement_theta_max 27.5330
_cell_measurement_theta_min 2.8020
_cell_volume 4066.6(4)
_computing_cell_refinement
; 
CrysAlisPro, Agilent Technologies, 
Version 1.171.36.28 (release 01-02-2013 CrysAlis171 .NET) 
(compiled Feb  1 2013,16:14:44)  
;
_computing_data_collection
; 
CrysAlisPro, Agilent Technologies, 
Version 1.171.36.28 (release 01-02-2013 CrysAlis171 .NET) 
(compiled Feb  1 2013,16:14:44)  
;
_computing_data_reduction
; 
CrysAlisPro, Agilent Technologies, 
Version 1.171.36.28 (release 01-02-2013 CrysAlis171 .NET) 
(compiled Feb  1 2013,16:14:44) 
;
_computing_molecular_graphics 'Bruker XP'
_computing_publication_material SHELXL-97
_computing_structure_refinement 'SHELXL-97 (Sheldrick, 1997)'
_computing_structure_solution 'SHELXS-97 (Sheldrick, 1990)'
_diffrn_ambient_temperature 100(2)
_diffrn_detector_area_resol_mean 16.1419
_diffrn_measured_fraction_theta_full 0.983
_diffrn_measured_fraction_theta_max 0.947
_diffrn_measurement_device_type 'Oxford Diffraction Xcalibur, Eos'
_diffrn_measurement_method '\w scans'
_diffrn_radiation_monochromator graphite
_diffrn_radiation_source 'Enhance (Mo) X-ray Source'
_diffrn_radiation_type 'Mo K\a'
_diffrn_radiation_wavelength 0.71073
_diffrn_reflns_av_R_equivalents 0.0887
_diffrn_reflns_av_sigmaI/netI 0.0578
_diffrn_reflns_limit_h_max 19
_diffrn_reflns_limit_h_min -18
_diffrn_reflns_limit_k_max 20
_diffrn_reflns_limit_k_min -20
_diffrn_reflns_limit_l_max 30
_diffrn_reflns_limit_l_min -29
_diffrn_reflns_number 60953
_diffrn_reflns_theta_full 30.00
_diffrn_reflns_theta_max 30.85
_diffrn_reflns_theta_min 2.29
_exptl_absorpt_coefficient_mu 1.109
_exptl_absorpt_correction_T_max 1.00000
_exptl_absorpt_correction_T_min 0.98294
_exptl_absorpt_correction_type multi-scan
_exptl_absorpt_process_details
; 
CrysAlisPro, Agilent Technologies, 
Version 1.171.36.28 (release 01-02-2013 CrysAlis171 .NET) 
(compiled Feb  1 2013,16:14:44) 
;
_exptl_crystal_colour yellow
_exptl_crystal_density_diffrn 1.261
_exptl_crystal_density_method 'not measured'
_exptl_crystal_description irregular
_exptl_crystal_F_000 1664
_exptl_crystal_size_max 0.20
_exptl_crystal_size_mid 0.15
_exptl_crystal_size_min 0.12
_refine_diff_density_max 0.409
_refine_diff_density_min -0.338
_refine_diff_density_rms 0.087
_refine_ls_extinction_method none
_refine_ls_goodness_of_fit_ref 1.041
_refine_ls_hydrogen_treatment mixed
_refine_ls_matrix_type full
_refine_ls_number_parameters 211
_refine_ls_number_reflns 6061
_refine_ls_number_restraints 0
_refine_ls_restrained_S_all 1.041
_refine_ls_R_factor_all 0.0732
_refine_ls_R_factor_gt 0.0415
_refine_ls_shift/su_max 0.001
_refine_ls_shift/su_mean 0.000
_refine_ls_structure_factor_coef Fsqd
_refine_ls_weighting_details 'calc w=1/[\s^2^(Fo^2^)+(0.0307P)^2^+0.9041P] where P=(Fo^2^+2Fc^2^)/3'
_refine_ls_weighting_scheme calc
_refine_ls_wR_factor_gt 0.0783
_refine_ls_wR_factor_ref 0.0887
_reflns_number_gt 4315
_reflns_number_total 6061
_reflns_threshold_expression >2sigma(I)
_cod_data_source_file c4cc09743b3.cif
_cod_data_source_block mk93
_cod_database_code 7116485

loop_
_symmetry_equiv_pos_as_xyz
'x, y, z'
'-x+1/2, -y, z+1/2'
'-x, y+1/2, -z+1/2'
'x+1/2, -y+1/2, -z'
'-x, -y, -z'
'x-1/2, y, -z-1/2'
'x, -y-1/2, z-1/2'
'-x-1/2, y-1/2, z'

loop_
_atom_site_label
_atom_site_type_symbol
_atom_site_fract_x
_atom_site_fract_y
_atom_site_fract_z
_atom_site_U_iso_or_equiv
_atom_site_adp_type
_atom_site_occupancy
_atom_site_symmetry_multiplicity
_atom_site_calc_flag
_atom_site_refinement_flags
Ni Ni 0.579087(17) 0.248307(17) 0.348706(12) 0.01485(7) Uani 1 1 d .
H01 H 0.6534(18) 0.1763(17) 0.3450(12) 0.045(8) Uiso 1 1 d .
P1 P 0.65406(4) 0.31944(3) 0.42430(3) 0.01523(11) Uani 1 1 d .
P2 P 0.48348(4) 0.19290(3) 0.27556(3) 0.01531(11) Uani 1 1 d .
N N 0.48164(11) 0.34094(11) 0.35496(8) 0.0150(3) Uani 1 1 d .
C1 C 0.47671(14) 0.40712(13) 0.40103(9) 0.0147(4) Uani 1 1 d .
C2 C 0.39098(14) 0.45972(13) 0.39169(10) 0.0165(4) Uani 1 1 d .
H2 H 0.3691 0.5100 0.4169 0.020 Uiso 1 1 calc R
C3 C 0.34196(14) 0.42410(13) 0.33715(10) 0.0174(4) Uani 1 1 d .
H3 H 0.2810 0.4462 0.3188 0.021 Uiso 1 1 calc R
C4 C 0.39946(13) 0.35143(13) 0.31583(10) 0.0152(4) Uani 1 1 d .
C5 C 0.55904(14) 0.40606(14) 0.45012(10) 0.0192(4) Uani 1 1 d .
H5A H 0.5309 0.3892 0.4919 0.023 Uiso 1 1 calc R
H5B H 0.5908 0.4675 0.4535 0.023 Uiso 1 1 calc R
C6 C 0.68928(14) 0.25733(14) 0.49669(10) 0.0190(4) Uani 1 1 d .
H6 H 0.6985 0.3028 0.5317 0.023 Uiso 1 1 calc R
C7 C 0.60284(16) 0.19186(16) 0.51439(11) 0.0280(5) Uani 1 1 d .
H7A H 0.5929 0.1471 0.4803 0.042 Uiso 1 1 calc R
H7B H 0.5404 0.2271 0.5206 0.042 Uiso 1 1 calc R
H7C H 0.6200 0.1595 0.5536 0.042 Uiso 1 1 calc R
C8 C 0.78774(16) 0.20405(16) 0.48796(11) 0.0281(5) Uani 1 1 d .
H8A H 0.8023 0.1688 0.5264 0.042 Uiso 1 1 calc R
H8B H 0.8432 0.2471 0.4799 0.042 Uiso 1 1 calc R
H8C H 0.7809 0.1620 0.4520 0.042 Uiso 1 1 calc R
C9 C 0.76595(14) 0.38610(14) 0.40005(10) 0.0201(4) Uani 1 1 d .
H9 H 0.8189 0.3409 0.3869 0.024 Uiso 1 1 calc R
C10 C 0.81231(17) 0.44539(16) 0.45225(12) 0.0315(5) Uani 1 1 d .
H10A H 0.8716 0.4778 0.4356 0.047 Uiso 1 1 calc R
H10B H 0.8329 0.4062 0.4877 0.047 Uiso 1 1 calc R
H10C H 0.7622 0.4902 0.4669 0.047 Uiso 1 1 calc R
C11 C 0.73884(17) 0.44243(16) 0.34152(11) 0.0289(5) Uani 1 1 d .
H11A H 0.6876 0.4883 0.3527 0.043 Uiso 1 1 calc R
H11B H 0.7120 0.4016 0.3087 0.043 Uiso 1 1 calc R
H11C H 0.7996 0.4735 0.3256 0.043 Uiso 1 1 calc R
C12 C 0.39471(14) 0.28908(14) 0.25978(10) 0.0177(4) Uani 1 1 d .
H12A H 0.4150 0.3224 0.2210 0.021 Uiso 1 1 calc R
H12B H 0.3250 0.2655 0.2540 0.021 Uiso 1 1 calc R
C13 C 0.40151(15) 0.09753(14) 0.30093(11) 0.0219(5) Uani 1 1 d .
H13 H 0.3424 0.0940 0.2715 0.026 Uiso 1 1 calc R
C14 C 0.36229(17) 0.11829(16) 0.36742(11) 0.0305(5) Uani 1 1 d .
H14A H 0.3117 0.0722 0.3794 0.046 Uiso 1 1 calc R
H14B H 0.3313 0.1794 0.3680 0.046 Uiso 1 1 calc R
H14C H 0.4187 0.1165 0.3975 0.046 Uiso 1 1 calc R
C15 C 0.45722(17) 0.00555(15) 0.29940(13) 0.0344(6) Uani 1 1 d .
H15A H 0.5188 0.0097 0.3251 0.052 Uiso 1 1 calc R
H15B H 0.4754 -0.0095 0.2557 0.052 Uiso 1 1 calc R
H15C H 0.4132 -0.0426 0.3165 0.052 Uiso 1 1 calc R
C16 C 0.53417(15) 0.16088(15) 0.19805(10) 0.0226(5) Uani 1 1 d .
H16 H 0.5670 0.0993 0.2024 0.027 Uiso 1 1 calc R
C17 C 0.45350(16) 0.15314(15) 0.14709(10) 0.0255(5) Uani 1 1 d .
H17A H 0.4274 0.2144 0.1370 0.038 Uiso 1 1 calc R
H17B H 0.3980 0.1144 0.1624 0.038 Uiso 1 1 calc R
H17C H 0.4830 0.1256 0.1090 0.038 Uiso 1 1 calc R
C18 C 0.61531(18) 0.2290(2) 0.17930(12) 0.0467(8) Uani 1 1 d .
H18A H 0.6494 0.2075 0.1409 0.070 Uiso 1 1 calc R
H18B H 0.6648 0.2346 0.2136 0.070 Uiso 1 1 calc R
H18C H 0.5843 0.2890 0.1712 0.070 Uiso 1 1 calc R

loop_
_atom_site_aniso_label
_atom_site_aniso_U_11
_atom_site_aniso_U_22
_atom_site_aniso_U_33
_atom_site_aniso_U_23
_atom_site_aniso_U_13
_atom_site_aniso_U_12
Ni 0.01372(12) 0.01576(13) 0.01507(14) -0.00357(10) -0.00188(10) 0.00333(10)
P1 0.0151(2) 0.0168(2) 0.0137(3) -0.0016(2) -0.0012(2) 0.00145(19)
P2 0.0143(2) 0.0157(2) 0.0159(3) -0.0031(2) -0.0007(2) 0.00205(19)
N 0.0136(7) 0.0157(8) 0.0157(9) -0.0025(7) -0.0003(6) 0.0019(6)
C1 0.0156(9) 0.0143(9) 0.0142(10) -0.0014(8) 0.0029(8) -0.0020(7)
C2 0.0161(9) 0.0145(9) 0.0191(11) -0.0026(8) 0.0032(8) 0.0017(7)
C3 0.0142(9) 0.0186(10) 0.0194(11) 0.0015(8) -0.0003(8) 0.0028(8)
C4 0.0132(9) 0.0165(9) 0.0159(10) 0.0003(8) 0.0001(7) -0.0006(7)
C5 0.0206(10) 0.0211(10) 0.0157(11) -0.0050(8) -0.0011(8) 0.0027(8)
C6 0.0218(10) 0.0221(11) 0.0131(10) -0.0005(8) -0.0001(8) 0.0025(8)
C7 0.0315(12) 0.0250(12) 0.0274(13) 0.0036(10) 0.0079(10) -0.0012(10)
C8 0.0272(11) 0.0327(13) 0.0244(13) 0.0085(10) -0.0031(10) 0.0077(10)
C9 0.0186(9) 0.0210(10) 0.0206(11) -0.0005(9) 0.0012(8) -0.0003(8)
C10 0.0286(12) 0.0302(13) 0.0357(15) -0.0089(11) 0.0006(10) -0.0118(10)
C11 0.0302(12) 0.0271(12) 0.0293(13) 0.0089(10) 0.0070(10) 0.0028(9)
C12 0.0156(9) 0.0186(10) 0.0190(11) -0.0030(8) -0.0030(8) 0.0025(8)
C13 0.0200(10) 0.0195(10) 0.0262(12) -0.0009(9) -0.0040(9) -0.0024(8)
C14 0.0293(12) 0.0339(13) 0.0284(14) 0.0034(11) 0.0032(10) -0.0092(10)
C15 0.0350(12) 0.0192(11) 0.0491(17) 0.0019(11) -0.0036(12) -0.0014(10)
C16 0.0234(10) 0.0283(12) 0.0162(11) -0.0054(9) 0.0001(9) 0.0097(9)
C17 0.0299(11) 0.0267(12) 0.0199(12) -0.0060(9) -0.0027(9) -0.0016(9)
C18 0.0243(12) 0.095(2) 0.0212(14) -0.0069(14) 0.0053(11) -0.0138(13)

loop_
_atom_type_symbol
_atom_type_description
_atom_type_scat_dispersion_real
_atom_type_scat_dispersion_imag
_atom_type_scat_source
C C 0.0033 0.0016 'International Tables Vol C Tables 4.2.6.8 and 6.1.1.4'
H H 0.0000 0.0000 'International Tables Vol C Tables 4.2.6.8 and 6.1.1.4'
N N 0.0061 0.0033 'International Tables Vol C Tables 4.2.6.8 and 6.1.1.4'
P P 0.1023 0.0942 'International Tables Vol C Tables 4.2.6.8 and 6.1.1.4'
Ni Ni 0.3393 1.1124 'International Tables Vol C Tables 4.2.6.8 and 6.1.1.4'

loop_
_geom_angle_atom_site_label_1
_geom_angle_atom_site_label_2
_geom_angle_atom_site_label_3
_geom_angle
N Ni P1 85.24(5)
N Ni P2 85.24(5)
P1 Ni P2 170.40(2)
C6 P1 C9 106.74(9)
C6 P1 C5 105.07(9)
C9 P1 C5 105.42(9)
C6 P1 Ni 119.97(7)
C9 P1 Ni 114.67(7)
C5 P1 Ni 103.53(6)
C16 P2 C13 106.49(10)
C16 P2 C12 105.21(10)
C13 P2 C12 104.45(9)
C16 P2 Ni 121.58(7)
C13 P2 Ni 114.73(7)
C12 P2 Ni 102.53(6)
C1 N C4 108.18(15)
C1 N Ni 126.15(13)
C4 N Ni 125.60(13)
N C1 C2 109.09(17)
N C1 C5 116.65(16)
C2 C1 C5 134.22(18)
C1 C2 C3 106.70(17)
C4 C3 C2 107.12(17)
N C4 C3 108.91(17)
N C4 C12 116.31(16)
C3 C4 C12 134.64(18)
C1 C5 P1 107.00(13)
C8 C6 C7 110.38(18)
C8 C6 P1 111.43(14)
C7 C6 P1 108.69(14)
C11 C9 C10 112.06(19)
C11 C9 P1 108.70(14)
C10 C9 P1 114.72(15)
C4 C12 P2 106.82(13)
C14 C13 C15 110.85(19)
C14 C13 P2 108.56(14)
C15 C13 P2 111.81(15)
C18 C16 C17 111.08(19)
C18 C16 P2 109.07(16)
C17 C16 P2 113.38(14)

loop_
_geom_bond_atom_site_label_1
_geom_bond_atom_site_label_2
_geom_bond_distance
Ni N 1.8691(15)
Ni P1 2.1466(6)
Ni P2 2.1535(6)
P1 C6 1.837(2)
P1 C9 1.841(2)
P1 C5 1.861(2)
P2 C16 1.831(2)
P2 C13 1.841(2)
P2 C12 1.8568(19)
N C1 1.372(2)
N C4 1.374(2)
C1 C2 1.381(3)
C1 C5 1.504(3)
C2 C3 1.421(3)
C3 C4 1.378(3)
C4 C12 1.494(3)
C6 C8 1.526(3)
C6 C7 1.534(3)
C9 C11 1.527(3)
C9 C10 1.529(3)
C13 C14 1.528(3)
C13 C15 1.529(3)
C16 C18 1.513(3)
C16 C17 1.520(3)

loop_
_geom_torsion_atom_site_label_1
_geom_torsion_atom_site_label_2
_geom_torsion_atom_site_label_3
_geom_torsion_atom_site_label_4
_geom_torsion
N Ni P1 C6 126.38(9)
P2 Ni P1 C6 118.88(15)
N Ni P1 C9 -104.51(9)
P2 Ni P1 C9 -112.01(16)
N Ni P1 C5 9.79(9)
P2 Ni P1 C5 2.30(17)
N Ni P2 C16 129.71(10)
P1 Ni P2 C16 137.21(15)
N Ni P2 C13 -99.74(9)
P1 Ni P2 C13 -92.24(16)
N Ni P2 C12 12.83(8)
P1 Ni P2 C12 20.33(17)
P1 Ni N C1 -8.08(15)
P2 Ni N C1 170.67(16)
P1 Ni N C4 175.49(16)
P2 Ni N C4 -5.76(15)
C4 N C1 C2 0.4(2)
Ni N C1 C2 -176.56(13)
C4 N C1 C5 178.48(16)
Ni N C1 C5 1.5(2)
N C1 C2 C3 -0.4(2)
C5 C1 C2 C3 -178.0(2)
C1 C2 C3 C4 0.2(2)
C1 N C4 C3 -0.2(2)
Ni N C4 C3 176.72(13)
C1 N C4 C12 176.18(16)
Ni N C4 C12 -6.8(2)
C2 C3 C4 N 0.0(2)
C2 C3 C4 C12 -175.5(2)
N C1 C5 P1 7.4(2)
C2 C1 C5 P1 -175.07(19)
C6 P1 C5 C1 -138.08(14)
C9 P1 C5 C1 109.35(14)
Ni P1 C5 C1 -11.44(14)
C9 P1 C6 C8 -51.46(17)
C5 P1 C6 C8 -163.09(15)
Ni P1 C6 C8 81.12(15)
C9 P1 C6 C7 -173.31(14)
C5 P1 C6 C7 75.05(16)
Ni P1 C6 C7 -40.73(16)
C6 P1 C9 C11 -177.51(14)
C5 P1 C9 C11 -66.11(16)
Ni P1 C9 C11 47.08(16)
C6 P1 C9 C10 -51.19(18)
C5 P1 C9 C10 60.20(18)
Ni P1 C9 C10 173.40(14)
N C4 C12 P2 17.2(2)
C3 C4 C12 P2 -167.5(2)
C16 P2 C12 C4 -146.86(14)
C13 P2 C12 C4 101.18(14)
Ni P2 C12 C4 -18.81(14)
C16 P2 C13 C14 176.56(14)
C12 P2 C13 C14 -72.40(16)
Ni P2 C13 C14 39.03(16)
C16 P2 C13 C15 53.96(18)
C12 P2 C13 C15 165.00(16)
Ni P2 C13 C15 -83.57(17)
C13 P2 C16 C18 -170.85(16)
C12 P2 C16 C18 78.64(17)
Ni P2 C16 C18 -36.89(19)
C13 P2 C16 C17 64.81(18)
C12 P2 C16 C17 -45.70(18)
Ni P2 C16 C17 -161.23(13)
